data_7202693
loop_
_publ_author_name
'Ho, Soo Yei'
'Tiekink, Edward R. T.'

_publ_section_title
;
 Supramolecular aggregation patterns in the crystal structures of the
 dinuclear phosphinegold(i) thiolates,
 [(Ph2P(CH2)4PPh2){AuSC(OR)?NC6H4Y-4}2] for R = Me, Et or iPr and Y =
 H, NO2 or Me: the influence on intermolecular interactions exerted by
 R and Y
;
_journal_issue 5
_journal_name_full CrystEngComm
_journal_page_first 368
_journal_paper_doi 10.1039/b700295e
_journal_volume 9
_journal_year 2007
_chemical_formula_sum 'C48 H52 Au2 N2 O2 P2 S2'
_chemical_formula_weight 1208.91
_space_group_IT_number 14
_symmetry_cell_setting monoclinic
_symmetry_space_group_name_Hall '-P 2ybc'
_symmetry_space_group_name_H-M 'P 1 21/c 1'
_atom_sites_solution_hydrogens geom
_atom_sites_solution_primary direct
_atom_sites_solution_secondary difmap
_audit_creation_method SHELXL-97
_cell_angle_alpha 90
_cell_angle_beta 92.957(3)
_cell_angle_gamma 90
_cell_formula_units_Z 2
_cell_length_a 8.9734(12)
_cell_length_b 10.5472(14)
_cell_length_c 25.098(3)
_cell_measurement_reflns_used 884
_cell_measurement_temperature 223(2)
_cell_measurement_theta_max 26.8
_cell_measurement_theta_min 3.0
_cell_volume 2372.2(5)
_computing_cell_refinement 'SAINT (Bruker, 2000)'
_computing_data_collection 'SMART (Bruker, 2000)'
_computing_data_reduction 'SHELXTL (Bruker, 2000)'
_computing_molecular_graphics 'ORTEPII (Johnson, 1976)'
_computing_publication_material 'Bruker SHEXLTL (Bruker, 2000)'
_computing_structure_refinement 'SHELXL-97 (Sheldrick, 1997)'
_computing_structure_solution 'PATTY in DIRDIF92 (Beurskens et al., 1992)'
_diffrn_ambient_temperature 223(2)
_diffrn_measured_fraction_theta_full 0.992
_diffrn_measured_fraction_theta_max 0.992
_diffrn_measurement_device_type 'Bruker AXS SMART CCD'
_diffrn_measurement_method '\w scans'
_diffrn_radiation_monochromator graphite
_diffrn_radiation_source 'fine-focus sealed tube'
_diffrn_radiation_type MoK\a
_diffrn_radiation_wavelength 0.71069
_diffrn_reflns_av_R_equivalents 0.037
_diffrn_reflns_av_sigmaI/netI 0.044
_diffrn_reflns_limit_h_max 11
_diffrn_reflns_limit_h_min -12
_diffrn_reflns_limit_k_max 14
_diffrn_reflns_limit_k_min -13
_diffrn_reflns_limit_l_max 34
_diffrn_reflns_limit_l_min -35
_diffrn_reflns_number 19326
_diffrn_reflns_theta_full 30.0
_diffrn_reflns_theta_max 30.0
_diffrn_reflns_theta_min 1.6
_diffrn_standards_decay_% 0
_diffrn_standards_number 0
_exptl_absorpt_coefficient_mu 6.372
_exptl_absorpt_correction_T_max 1
_exptl_absorpt_correction_T_min 0.438
_exptl_absorpt_correction_type multi-scan
_exptl_absorpt_process_details '(SADABS, Bruker, 2000 & Blessing, 1995)'
_exptl_crystal_colour colourless
_exptl_crystal_density_diffrn 1.692
_exptl_crystal_density_method 'not measured'
_exptl_crystal_description plate
_exptl_crystal_F_000 1180
_exptl_crystal_size_max 0.52
_exptl_crystal_size_mid 0.08
_exptl_crystal_size_min 0.05
_refine_diff_density_max 1.59
_refine_diff_density_min -0.43
_refine_diff_density_rms 0.126
_refine_ls_extinction_method none
_refine_ls_goodness_of_fit_ref 1.02
_refine_ls_hydrogen_treatment constr
_refine_ls_matrix_type full
_refine_ls_number_parameters 262
_refine_ls_number_reflns 6891
_refine_ls_number_restraints 0
_refine_ls_restrained_S_all 1.02
_refine_ls_R_factor_all 0.048
_refine_ls_R_factor_gt 0.033
_refine_ls_shift/su_max <0.001
_refine_ls_shift/su_mean 0.000
_refine_ls_structure_factor_coef Fsqd
_refine_ls_weighting_details 'calc w=1/[\s^2^(Fo^2^)+(0.0331P)^2^] where P=(Fo^2^+2Fc^2^)/3'
_refine_ls_weighting_scheme calc
_refine_ls_wR_factor_gt 0.071
_refine_ls_wR_factor_ref 0.077
_reflns_number_gt 5353
_reflns_number_total 6891
_reflns_threshold_expression I>2\s(I)
_cod_data_source_file b700295e.txt
_cod_data_source_block dppb[Au(SC(OiPr)=NC6H5)]2(3)
_cod_original_sg_symbol_H-M P21/c
_cod_database_code 7202693

loop_
_symmetry_equiv_pos_as_xyz
'x, y, z'
'-x, y+1/2, -z+1/2'
'-x, -y, -z'
'x, -y-1/2, z-1/2'

loop_
_atom_site_label
_atom_site_type_symbol
_atom_site_fract_x
_atom_site_fract_y
_atom_site_fract_z
_atom_site_U_iso_or_equiv
_atom_site_adp_type
_atom_site_occupancy
_atom_site_symmetry_multiplicity
_atom_site_calc_flag
_atom_site_refinement_flags
_atom_site_disorder_assembly
_atom_site_disorder_group
Au Au 0.065549(15) 0.117655(13) 0.062897(5) 0.03965(5) Uani 1 1 d . . .
S1 S -0.14363(12) 0.00753(11) 0.08607(4) 0.0508(2) Uani 1 1 d . . .
P1 P 0.26412(11) 0.23641(10) 0.04202(4) 0.0410(2) Uani 1 1 d . . .
O1 O -0.0216(3) 0.0732(3) 0.17888(11) 0.0589(7) Uani 1 1 d . . .
N1 N -0.2475(4) -0.0230(3) 0.18440(13) 0.0526(8) Uani 1 1 d . . .
C1 C -0.1457(4) 0.0163(4) 0.15584(15) 0.0463(9) Uani 1 1 d . . .
C2 C -0.3745(5) -0.0890(5) 0.16265(15) 0.0514(10) Uani 1 1 d . . .
C3 C -0.5140(5) -0.0345(5) 0.16280(18) 0.0636(12) Uani 1 1 d . . .
H3 H -0.5239 0.0495 0.1746 0.076 Uiso 1 1 calc R . .
C4 C -0.6400(6) -0.1023(7) 0.1457(2) 0.0817(19) Uani 1 1 d . . .
H4 H -0.7344 -0.0635 0.1454 0.098 Uiso 1 1 calc R . .
C5 C -0.6276(7) -0.2255(8) 0.1293(2) 0.097(2) Uani 1 1 d . . .
H5 H -0.7131 -0.2717 0.1180 0.116 Uiso 1 1 calc R . .
C6 C -0.4895(8) -0.2809(6) 0.1294(2) 0.0888(18) Uani 1 1 d . . .
H6 H -0.4804 -0.3653 0.1179 0.107 Uiso 1 1 calc R . .
C7 C -0.3629(6) -0.2137(5) 0.14615(18) 0.0642(12) Uani 1 1 d . . .
H7 H -0.2688 -0.2529 0.1463 0.077 Uiso 1 1 calc R . .
C8 C -0.0096(6) 0.0802(5) 0.23732(18) 0.0637(12) Uani 1 1 d . . .
H8 H -0.0610 0.0067 0.2527 0.076 Uiso 1 1 calc R . .
C8A C -0.0802(8) 0.1981(7) 0.2537(3) 0.114(3) Uani 1 1 d . . .
H8A1 H -0.1857 0.1959 0.2432 0.171 Uiso 1 1 calc R . .
H8A2 H -0.0339 0.2694 0.2367 0.171 Uiso 1 1 calc R . .
H8A3 H -0.0679 0.2071 0.2921 0.171 Uiso 1 1 calc R . .
C8B C 0.1545(6) 0.0745(7) 0.2526(2) 0.0876(17) Uani 1 1 d . . .
H8B1 H 0.1945 -0.0061 0.2415 0.131 Uiso 1 1 calc R . .
H8B2 H 0.1694 0.0829 0.2910 0.131 Uiso 1 1 calc R . .
H8B3 H 0.2054 0.1430 0.2353 0.131 Uiso 1 1 calc R . .
C9 C 0.3988(4) 0.1612(4) 0.00084(14) 0.0429(8) Uani 1 1 d . . .
H9A H 0.3557 0.1554 -0.0358 0.052 Uiso 1 1 calc R . .
H9B H 0.4874 0.2154 0.0002 0.052 Uiso 1 1 calc R . .
C10 C 0.4472(4) 0.0291(4) 0.01928(14) 0.0454(9) Uani 1 1 d . . .
H10A H 0.3591 -0.0252 0.0216 0.054 Uiso 1 1 calc R . .
H10B H 0.4970 0.0344 0.0549 0.054 Uiso 1 1 calc R . .
C11 C 0.2152(5) 0.3779(4) 0.00326(17) 0.0487(9) Uani 1 1 d . . .
C12 C 0.1272(5) 0.3621(4) -0.0429(2) 0.0595(11) Uani 1 1 d . . .
H12 H 0.0918 0.2809 -0.0524 0.071 Uiso 1 1 calc R . .
C13 C 0.0903(6) 0.4650(5) -0.0756(2) 0.0724(14) Uani 1 1 d . . .
H13 H 0.0311 0.4530 -0.1072 0.087 Uiso 1 1 calc R . .
C14 C 0.1400(6) 0.5839(5) -0.0617(3) 0.0771(16) Uani 1 1 d . . .
H14 H 0.1168 0.6534 -0.0841 0.093 Uiso 1 1 calc R . .
C15 C 0.2240(7) 0.6009(5) -0.0150(3) 0.086(2) Uani 1 1 d . . .
H15 H 0.2547 0.6830 -0.0050 0.103 Uiso 1 1 calc R . .
C16 C 0.2646(6) 0.4985(4) 0.0177(2) 0.0670(13) Uani 1 1 d . . .
H16 H 0.3244 0.5109 0.0491 0.080 Uiso 1 1 calc R . .
C17 C 0.3621(4) 0.2912(4) 0.10246(15) 0.0493(9) Uani 1 1 d . . .
C18 C 0.5164(5) 0.2901(6) 0.10908(18) 0.0738(15) Uani 1 1 d . . .
H18 H 0.5739 0.2604 0.0814 0.089 Uiso 1 1 calc R . .
C19 C 0.5863(6) 0.3322(7) 0.1562(2) 0.0886(19) Uani 1 1 d . . .
H19 H 0.6910 0.3323 0.1602 0.106 Uiso 1 1 calc R . .
C20 C 0.5030(7) 0.3740(5) 0.1971(2) 0.0815(18) Uani 1 1 d . . .
H20 H 0.5507 0.4031 0.2290 0.098 Uiso 1 1 calc R . .
C21 C 0.3519(7) 0.3732(5) 0.1914(2) 0.0777(16) Uani 1 1 d . . .
H21 H 0.2950 0.4014 0.2195 0.093 Uiso 1 1 calc R . .
C22 C 0.2818(5) 0.3314(5) 0.14478(18) 0.0659(13) Uani 1 1 d . . .
H22 H 0.1770 0.3301 0.1416 0.079 Uiso 1 1 calc R . .

loop_
_atom_site_aniso_label
_atom_site_aniso_U_11
_atom_site_aniso_U_22
_atom_site_aniso_U_33
_atom_site_aniso_U_23
_atom_site_aniso_U_13
_atom_site_aniso_U_12
Au 0.03813(8) 0.04750(9) 0.03345(8) -0.00047(6) 0.00325(5) -0.00363(6)
S1 0.0511(5) 0.0700(7) 0.0312(5) -0.0019(4) 0.0015(4) -0.0217(5)
P1 0.0385(5) 0.0528(5) 0.0319(5) -0.0045(4) 0.0049(4) -0.0057(4)
O1 0.0546(17) 0.088(2) 0.0339(15) -0.0026(14) -0.0021(12) -0.0179(16)
N1 0.0471(18) 0.075(2) 0.0356(17) 0.0034(16) 0.0026(14) -0.0093(17)
C1 0.048(2) 0.057(2) 0.0339(19) -0.0001(16) -0.0016(16) 0.0011(18)
C2 0.049(2) 0.076(3) 0.0289(18) 0.0128(18) 0.0015(16) -0.011(2)
C3 0.054(3) 0.090(4) 0.046(3) 0.017(2) 0.003(2) -0.001(2)
C4 0.050(3) 0.141(6) 0.053(3) 0.029(3) -0.004(2) -0.012(3)
C5 0.082(4) 0.150(7) 0.059(4) 0.017(4) -0.001(3) -0.061(5)
C6 0.119(5) 0.088(4) 0.059(3) 0.005(3) 0.006(3) -0.046(4)
C7 0.073(3) 0.074(3) 0.047(3) 0.009(2) 0.004(2) -0.014(3)
C8 0.064(3) 0.090(3) 0.037(2) -0.008(2) -0.003(2) -0.008(3)
C8A 0.120(5) 0.145(6) 0.074(4) -0.038(4) -0.016(4) 0.048(5)
C8B 0.078(4) 0.121(5) 0.061(3) -0.005(3) -0.021(3) -0.011(4)
C9 0.0408(19) 0.059(2) 0.0290(17) -0.0040(16) 0.0027(14) -0.0043(17)
C10 0.0390(19) 0.069(3) 0.0287(17) 0.0008(16) 0.0068(14) 0.0032(18)
C11 0.048(2) 0.052(2) 0.048(2) 0.0007(17) 0.0170(18) -0.0033(18)
C12 0.060(3) 0.057(3) 0.062(3) 0.001(2) 0.005(2) 0.004(2)
C13 0.067(3) 0.081(4) 0.070(3) 0.021(3) 0.008(3) 0.015(3)
C14 0.067(3) 0.071(3) 0.097(5) 0.026(3) 0.033(3) 0.017(3)
C15 0.093(4) 0.048(3) 0.122(6) 0.004(3) 0.047(4) -0.009(3)
C16 0.073(3) 0.060(3) 0.069(3) -0.003(2) 0.018(3) -0.020(2)
C17 0.049(2) 0.064(3) 0.035(2) -0.0093(17) 0.0050(17) -0.0107(19)
C18 0.054(3) 0.128(5) 0.040(2) -0.024(3) 0.010(2) -0.025(3)
C19 0.059(3) 0.156(6) 0.051(3) -0.026(3) 0.004(2) -0.036(3)
C20 0.082(4) 0.118(5) 0.045(3) -0.029(3) 0.003(2) -0.034(3)
C21 0.079(4) 0.110(5) 0.045(3) -0.030(3) 0.012(2) -0.009(3)
C22 0.053(2) 0.098(4) 0.047(3) -0.025(2) 0.006(2) 0.000(3)

loop_
_atom_type_symbol
_atom_type_description
_atom_type_scat_dispersion_real
_atom_type_scat_dispersion_imag
_atom_type_scat_source
C C 0.0033 0.0016 'International Tables Vol C Tables 4.2.6.8 and 6.1.1.4'
H H 0.0000 0.0000 'International Tables Vol C Tables 4.2.6.8 and 6.1.1.4'
Au Au -2.0133 8.8022 'International Tables Vol C Tables 4.2.6.8 and 6.1.1.4'
N N 0.0061 0.0033 'International Tables Vol C Tables 4.2.6.8 and 6.1.1.4'
O O 0.0106 0.0060 'International Tables Vol C Tables 4.2.6.8 and 6.1.1.4'
P P 0.1023 0.0942 'International Tables Vol C Tables 4.2.6.8 and 6.1.1.4'
S S 0.1246 0.1234 'International Tables Vol C Tables 4.2.6.8 and 6.1.1.4'

loop_
_geom_angle_atom_site_label_1
_geom_angle_atom_site_label_2
_geom_angle_atom_site_label_3
_geom_angle
_geom_angle_site_symmetry_1
_geom_angle_site_symmetry_3
_geom_angle_publ_flag
P1 Au S1 176.53(4) . . ?
C1 S1 Au 106.00(14) . . ?
C17 P1 C9 107.96(18) . . ?
C17 P1 C11 106.2(2) . . ?
C9 P1 C11 101.71(18) . . ?
C17 P1 Au 109.72(13) . . ?
C9 P1 Au 116.50(13) . . ?
C11 P1 Au 113.97(14) . . ?
C1 O1 C8 117.5(3) . . ?
C1 N1 C2 122.2(3) . . ?
N1 C1 O1 120.1(4) . . ?
N1 C1 S1 126.6(3) . . ?
O1 C1 S1 113.3(3) . . ?
C3 C2 C7 118.7(4) . . ?
C3 C2 N1 120.4(4) . . ?
C7 C2 N1 120.6(4) . . ?
C2 C3 C4 120.7(5) . . ?
C5 C4 C3 120.3(6) . . ?
C6 C5 C4 119.5(6) . . ?
C5 C6 C7 120.6(6) . . ?
C2 C7 C6 120.3(5) . . ?
O1 C8 C8A 108.2(4) . . ?
O1 C8 C8B 105.9(4) . . ?
C8A C8 C8B 113.2(5) . . ?
C10 C9 P1 114.5(2) . . ?
C9 C10 C10 110.7(4) . 3_655 ?
C12 C11 C16 119.4(4) . . ?
C12 C11 P1 117.5(3) . . ?
C16 C11 P1 123.1(4) . . ?
C11 C12 C13 120.7(5) . . ?
C14 C13 C12 120.0(6) . . ?
C15 C14 C13 119.6(5) . . ?
C14 C15 C16 121.2(5) . . ?
C15 C16 C11 119.0(5) . . ?
C18 C17 C22 117.9(4) . . ?
C18 C17 P1 122.5(3) . . ?
C22 C17 P1 119.5(3) . . ?
C17 C18 C19 120.4(4) . . ?
C20 C19 C18 120.1(5) . . ?
C21 C20 C19 120.0(5) . . ?
C22 C21 C20 120.2(5) . . ?
C21 C22 C17 121.3(5) . . ?

loop_
_geom_bond_atom_site_label_1
_geom_bond_atom_site_label_2
_geom_bond_distance
_geom_bond_site_symmetry_2
_geom_bond_publ_flag
Au P1 2.2616(10) . ?
Au S1 2.3072(10) . ?
S1 C1 1.755(4) . ?
P1 C17 1.808(4) . ?
P1 C9 1.813(4) . ?
P1 C11 1.822(4) . ?
O1 C1 1.367(5) . ?
O1 C8 1.467(5) . ?
N1 C1 1.260(5) . ?
N1 C2 1.421(5) . ?
C2 C3 1.378(6) . ?
C2 C7 1.384(7) . ?
C3 C4 1.387(7) . ?
C4 C5 1.369(9) . ?
C5 C6 1.370(9) . ?
C6 C7 1.386(7) . ?
C8 C8A 1.464(8) . ?
C8 C8B 1.504(7) . ?
C9 C10 1.525(6) . ?
C10 C10 1.518(7) 3_655 ?
C11 C12 1.377(7) . ?
C11 C16 1.389(6) . ?
C12 C13 1.390(6) . ?
C13 C14 1.370(8) . ?
C14 C15 1.372(9) . ?
C15 C16 1.394(8) . ?
C17 C18 1.386(6) . ?
C17 C22 1.381(6) . ?
C18 C19 1.382(6) . ?
C19 C20 1.373(7) . ?
C20 C21 1.356(8) . ?
C21 C22 1.372(7) . ?

loop_
_geom_torsion_atom_site_label_1
_geom_torsion_atom_site_label_2
_geom_torsion_atom_site_label_3
_geom_torsion_atom_site_label_4
_geom_torsion
_geom_torsion_site_symmetry_1
_geom_torsion_site_symmetry_2
_geom_torsion_site_symmetry_3
_geom_torsion_site_symmetry_4
_geom_torsion_publ_flag
P1 Au S1 C1 -65.6(6) . . . . ?
S1 Au P1 C17 68.7(6) . . . . ?
S1 Au P1 C9 -168.3(6) . . . . ?
S1 Au P1 C11 -50.2(6) . . . . ?
C2 N1 C1 O1 -176.4(4) . . . . ?
C2 N1 C1 S1 4.1(6) . . . . ?
C8 O1 C1 N1 3.0(6) . . . . ?
C8 O1 C1 S1 -177.4(3) . . . . ?
Au S1 C1 N1 174.0(4) . . . . ?
Au S1 C1 O1 -5.5(3) . . . . ?
C1 N1 C2 C3 -112.6(5) . . . . ?
C1 N1 C2 C7 74.2(6) . . . . ?
C7 C2 C3 C4 -1.3(6) . . . . ?
N1 C2 C3 C4 -174.7(4) . . . . ?
C2 C3 C4 C5 1.2(7) . . . . ?
C3 C4 C5 C6 -0.7(8) . . . . ?
C4 C5 C6 C7 0.4(8) . . . . ?
C3 C2 C7 C6 1.0(6) . . . . ?
N1 C2 C7 C6 174.3(4) . . . . ?
C5 C6 C7 C2 -0.6(8) . . . . ?
C1 O1 C8 C8A -89.5(6) . . . . ?
C1 O1 C8 C8B 148.8(4) . . . . ?
C17 P1 C9 C10 76.0(3) . . . . ?
C11 P1 C9 C10 -172.4(3) . . . . ?
Au P1 C9 C10 -47.9(3) . . . . ?
P1 C9 C10 C10 176.8(3) . . . 3_655 ?
C17 P1 C11 C12 -174.3(3) . . . . ?
C9 P1 C11 C12 72.9(4) . . . . ?
Au P1 C11 C12 -53.3(4) . . . . ?
C17 P1 C11 C16 6.9(4) . . . . ?
C9 P1 C11 C16 -106.0(4) . . . . ?
Au P1 C11 C16 127.8(3) . . . . ?
C16 C11 C12 C13 1.4(7) . . . . ?
P1 C11 C12 C13 -177.5(4) . . . . ?
C11 C12 C13 C14 -0.7(7) . . . . ?
C12 C13 C14 C15 -1.2(8) . . . . ?
C13 C14 C15 C16 2.5(8) . . . . ?
C14 C15 C16 C11 -1.8(8) . . . . ?
C12 C11 C16 C15 -0.2(7) . . . . ?
P1 C11 C16 C15 178.6(4) . . . . ?
C9 P1 C17 C18 9.1(5) . . . . ?
C11 P1 C17 C18 -99.4(4) . . . . ?
Au P1 C17 C18 137.0(4) . . . . ?
C9 P1 C17 C22 -168.4(4) . . . . ?
C11 P1 C17 C22 83.2(4) . . . . ?
Au P1 C17 C22 -40.5(4) . . . . ?
C22 C17 C18 C19 -2.1(8) . . . . ?
P1 C17 C18 C19 -179.6(5) . . . . ?
C17 C18 C19 C20 0.9(10) . . . . ?
C18 C19 C20 C21 0.4(10) . . . . ?
C19 C20 C21 C22 -0.3(10) . . . . ?
C20 C21 C22 C17 -1.0(9) . . . . ?
C18 C17 C22 C21 2.2(8) . . . . ?
P1 C17 C22 C21 179.8(4) . . . . ?
